data_2010872
loop_
_publ_author_name
'Billiot, Fereshteh Haddadian'
'Billodeaux, Damon R.'
'Watkins, Steven F.'
'Fronczek, Frank R.'

_publ_section_title
;
 A chiral furocoumarin
;
_journal_issue 4
_journal_name_full 'Acta Crystallographica Section C'
_journal_page_first e136
_journal_page_last e137
_journal_paper_doi 10.1107/S0108270100002705
_journal_volume 56
_journal_year 2000
_chemical_formula_iupac 'C14 H14 O5, H2 O'
_chemical_formula_moiety 'C14 H14 O5, H2 O'
_chemical_formula_sum 'C14 H16 O6'
_chemical_formula_weight 280.27
_chemical_name_systematic
;
1,2-dihydro-2-(1,2-dihydroxyprop-2-yl)-8H-furo[2,3-h]benzopyran-8-one
monohydrate
;
_space_group_IT_number 4
_symmetry_cell_setting monoclinic
_symmetry_space_group_name_Hall 'P 2yb'
_symmetry_space_group_name_H-M 'P 1 21 1'
_cell_angle_alpha 90
_cell_angle_beta 90.901(4)
_cell_angle_gamma 90
_cell_formula_units_Z 2
_cell_length_a 7.1304(4)
_cell_length_b 6.9381(4)
_cell_length_c 13.4150(7)
_cell_measurement_reflns_used 25
_cell_measurement_temperature 297
_cell_measurement_theta_max 44.0
_cell_measurement_theta_min 13.0
_cell_volume 663.58(6)
_computing_cell_refinement 'CAD-4 Software'
_computing_data_collection 'CAD-4 Software (Enraf-Nonius, 1994)'
_computing_data_reduction 'XCAD4 (Harms & Wocadlo, 1996)'
_computing_structure_refinement 'SHELXL97 (Sheldrick, 1997)'
_computing_structure_solution 'SHELXS (Sheldrick, 1990)'
_diffrn_ambient_temperature 297
_diffrn_measured_fraction_theta_full .936
_diffrn_measured_fraction_theta_max .936
_diffrn_measurement_device_type 'Enraf-Nonius CAD-4'
_diffrn_measurement_method \q/2\q
_diffrn_radiation_monochromator graphite
_diffrn_radiation_source 'fine-focus sealed tube'
_diffrn_radiation_type CuK\a
_diffrn_radiation_wavelength 1.54184
_diffrn_reflns_av_R_equivalents .013
_diffrn_reflns_av_sigmaI/netI .013
_diffrn_reflns_limit_h_max 8
_diffrn_reflns_limit_h_min -8
_diffrn_reflns_limit_k_max 8
_diffrn_reflns_limit_k_min -8
_diffrn_reflns_limit_l_max 16
_diffrn_reflns_limit_l_min -16
_diffrn_reflns_number 3733
_diffrn_reflns_theta_full 74.84
_diffrn_reflns_theta_max 74.84
_diffrn_reflns_theta_min 3.29
_diffrn_standards_decay_% .8
_diffrn_standards_interval_time 120
_diffrn_standards_number 3
_exptl_absorpt_coefficient_mu .932
_exptl_absorpt_correction_T_max .954
_exptl_absorpt_correction_T_min .614
_exptl_absorpt_correction_type '\y scan'
_exptl_absorpt_process_details '(North et al., 1968)'
_exptl_crystal_colour colorless
_exptl_crystal_density_diffrn 1.403
_exptl_crystal_density_method 'not measured'
_exptl_crystal_description lath
_exptl_crystal_F_000 296
_exptl_crystal_size_max .58
_exptl_crystal_size_mid .18
_exptl_crystal_size_min .05
_refine_diff_density_max .25
_refine_diff_density_min -.21
_refine_ls_abs_structure_details 'Flack (1983)'
_refine_ls_abs_structure_Flack -.06(15)
_refine_ls_extinction_coef .0075(12)
_refine_ls_extinction_method 'Zachariasen (1963)'
_refine_ls_goodness_of_fit_ref 1.07
_refine_ls_hydrogen_treatment mixed
_refine_ls_matrix_type full
_refine_ls_number_parameters 200
_refine_ls_number_reflns 2519
_refine_ls_number_restraints 1
_refine_ls_restrained_S_all 1.07
_refine_ls_R_factor_all .038
_refine_ls_R_factor_gt .036
_refine_ls_shift/su_max .003
_refine_ls_shift/su_mean .001
_refine_ls_structure_factor_coef Fsqd
_refine_ls_weighting_details 'calc w = 1/[\s^2^(Fo^2^)+(0.0682P)^2^+0.0326P] where P = (Fo^2^+2Fc^2^)/3'
_refine_ls_weighting_scheme calc
_refine_ls_wR_factor_ref .097
_reflns_number_gt 2428
_reflns_number_total 2519
_reflns_threshold_expression I>2\s(I)
_cod_data_source_file qb0188.cif
_cod_data_source_block I
_cod_original_sg_symbol_H-M 'P 21'
_cod_database_code 2010872
_cod_database_fobs_code 2010872

loop_
_symmetry_equiv_pos_as_xyz
'x, y, z'
'-x, y+1/2, -z'

loop_
_atom_site_label
_atom_site_fract_x
_atom_site_fract_y
_atom_site_fract_z
_atom_site_U_iso_or_equiv
_atom_site_adp_type
_atom_site_calc_flag
_atom_site_refinement_flags
_atom_site_occupancy
_atom_site_disorder_assembly
_atom_site_disorder_group
_atom_site_type_symbol
O1 .26752(14) .53354(18) .48838(7) .0456(3) Uani d . 1 . . O
C1 .27148(18) .5208(2) .26446(10) .0405(3) Uani d . 1 . . C
H1A .3411 .4016 .2726 .049 Uiso calc R 1 . . H
H1B .3558 .6290 .2748 .049 Uiso calc R 1 . . H
O1W .5131(2) -.0559(2) .17145(10) .0558(3) Uani d . 1 . . O
H2W .536(3) -.039(3) .2375(17) .058(6) Uiso d . 1 . . H
H1W .407(4) -.002(4) .1588(18) .078(8) Uiso d . 1 . . H
C2 .10989(18) .5295(2) .33353(10) .0388(3) Uani d . 1 . . C
O2 .42801(19) .5295(3) .62891(9) .0695(4) Uani d . 1 . . O
O3 -.02807(14) .5136(2) .17890(8) .0496(3) Uani d . 1 . . O
C3 .10038(19) .5328(2) .43561(10) .0400(3) Uani d . 1 . . C
C4 .2727(2) .5319(3) .59073(11) .0512(4) Uani d . 1 . . C
O4 .19535(16) .18773(16) .13091(8) .0460(3) Uani d . 1 . . O
H4O .075(3) .174(3) .1231(15) .056(5) Uiso d . 1 . . H
O5 .16511(16) .55321(17) -.06744(8) .0465(3) Uani d . 1 . . O
H5O .270(3) .541(4) -.0981(15) .058(5) Uiso d . 1 . . H
C5 .0960(3) .5349(3) .64153(12) .0557(4) Uani d . 1 . . C
H5 .0954 .5359 .7108 .067 Uiso calc R 1 . . H
C6 -.0675(2) .5363(3) .59070(13) .0536(4) Uani d . 1 . . C
H6 -.1795 .5390 .6253 .064 Uiso calc R 1 . . H
C7 -.0721(2) .5336(3) .48410(12) .0472(3) Uani d . 1 . . C
C8 -.2363(2) .5312(3) .42468(14) .0550(4) Uani d . 1 . . C
H8 -.3523 .5328 .4554 .066 Uiso calc R 1 . . H
C9 -.2300(2) .5264(3) .32227(14) .0547(4) Uani d . 1 . . C
H9 -.3395 .5248 .2836 .066 Uiso calc R 1 . . H
C10 -.0553(2) .5240(2) .27859(11) .0431(3) Uani d . 1 . . C
C11 .17334(19) .5309(2) .16101(10) .0392(3) Uani d . 1 . . C
H11 .1982 .6571 .1312 .047 Uiso calc R 1 . . H
C12 .23284(19) .3736(2) .08852(10) .0375(3) Uani d . 1 . . C
C13 .1255(2) .3843(2) -.01131(11) .0429(3) Uani d . 1 . . C
H13A .1567 .2720 -.0508 .052 Uiso calc R 1 . . H
H13B -.0080 .3798 .0014 .052 Uiso calc R 1 . . H
C14 .4433(2) .3885(2) .07371(11) .0432(3) Uani d . 1 . . C
H14A .4787 .3088 .0186 .065 Uiso calc R 1 . . H
H14B .5080 .3462 .1331 .065 Uiso calc R 1 . . H
H14C .4761 .5200 .0601 .065 Uiso calc R 1 . . H

loop_
_atom_site_aniso_label
_atom_site_aniso_U_11
_atom_site_aniso_U_22
_atom_site_aniso_U_33
_atom_site_aniso_U_12
_atom_site_aniso_U_13
_atom_site_aniso_U_23
O1 .0385(5) .0605(6) .0377(5) -.0012(5) .0006(4) -.0023(5)
C1 .0317(6) .0531(8) .0367(6) .0004(6) -.0002(5) -.0033(7)
O1W .0612(8) .0615(7) .0448(6) .0083(6) .0003(6) .0021(5)
C2 .0315(6) .0404(6) .0445(7) .0008(6) .0003(6) -.0023(6)
O2 .0564(7) .1104(11) .0417(5) -.0026(8) -.0076(5) .0008(8)
O3 .0330(5) .0699(8) .0457(5) .0052(5) -.0054(4) -.0047(5)
C3 .0340(6) .0408(7) .0452(7) .0001(6) .0006(6) -.0009(6)
C4 .0542(9) .0606(9) .0388(7) .0000(8) .0018(7) -.0010(8)
O4 .0435(6) .0384(5) .0559(7) -.0040(4) -.0061(5) .0090(5)
O5 .0466(5) .0486(6) .0442(5) .0047(4) .0007(5) .0080(5)
C5 .0630(9) .0636(10) .0406(7) -.0009(9) .0101(7) -.0022(8)
C6 .0517(8) .0556(9) .0540(8) -.0007(8) .0173(7) -.0007(8)
C7 .0408(7) .0473(7) .0539(8) .0002(7) .0108(7) -.0033(8)
C8 .0344(7) .0655(10) .0655(9) .0001(7) .0111(7) -.0056(10)
C9 .0294(6) .0688(10) .0657(9) .0030(8) -.0017(7) -.0080(10)
C10 .0360(7) .0457(7) .0476(7) .0030(6) -.0016(6) -.0023(7)
C11 .0345(6) .0424(7) .0406(6) .0005(6) -.0026(5) .0000(6)
C12 .0383(7) .0345(6) .0396(6) -.0013(5) -.0013(6) .0023(5)
C13 .0446(7) .0443(7) .0398(7) -.0033(6) -.0036(6) .0006(6)
C14 .0383(7) .0460(8) .0456(7) .0006(6) .0017(6) -.0009(6)

loop_
_atom_type_symbol
_atom_type_description
_atom_type_scat_dispersion_real
_atom_type_scat_dispersion_imag
_atom_type_scat_source
C C .0181 .0091 'International Tables Vol C Tables 4.2.6.8 and 6.1.1.4'
H H .0000 .0000 'International Tables Vol C Tables 4.2.6.8 and 6.1.1.4'
O O .0492 .0322 'International Tables Vol C Tables 4.2.6.8 and 6.1.1.4'

loop_
_geom_angle_atom_site_label_1
_geom_angle_atom_site_label_2
_geom_angle_atom_site_label_3
_geom_angle
C4 O1 C3 121.57(11)
C2 C1 C11 102.28(10)
C2 C1 H1A 111.3
C11 C1 H1A 111.3
C2 C1 H1B 111.3
C11 C1 H1B 111.3
H1A C1 H1B 109.2
H2W O1W H1W 106(2)
C3 C2 C10 118.57(12)
C3 C2 C1 132.18(11)
C10 C2 C1 109.17(12)
C10 O3 C11 108.23(10)
C2 C3 O1 117.21(12)
C2 C3 C7 121.41(13)
O1 C3 C7 121.38(13)
O2 C4 O1 115.61(14)
O2 C4 C5 126.82(14)
O1 C4 C5 117.57(13)
C12 O4 H4O 103.9(15)
C13 O5 H5O 110.6(16)
C6 C5 C4 121.25(14)
C6 C5 H5 119.4
C4 C5 H5 119.4
C5 C6 C7 120.93(14)
C5 C6 H6 119.5
C7 C6 H6 119.5
C3 C7 C8 117.79(15)
C3 C7 C6 117.28(14)
C8 C7 C6 124.93(14)
C9 C8 C7 121.77(14)
C9 C8 H8 119.1
C7 C8 H8 119.1
C8 C9 C10 117.80(14)
C8 C9 H9 121.1
C10 C9 H9 121.1
O3 C10 C2 113.21(12)
O3 C10 C9 124.14(13)
C2 C10 C9 122.65(14)
O3 C11 C12 109.19(11)
O3 C11 C1 106.28(11)
C12 C11 C1 114.40(12)
O3 C11 H11 108.9
C12 C11 H11 108.9
C1 C11 H11 108.9
O4 C12 C14 107.64(11)
O4 C12 C11 109.54(11)
C14 C12 C11 108.63(11)
O4 C12 C13 107.20(11)
C14 C12 C13 111.26(11)
C11 C12 C13 112.45(12)
O5 C13 C12 113.65(12)
O5 C13 H13A 108.8
C12 C13 H13A 108.8
O5 C13 H13B 108.8
C12 C13 H13B 108.8
H13A C13 H13B 107.7
C12 C14 H14A 109.5
C12 C14 H14B 109.5
H14A C14 H14B 109.5
C12 C14 H14C 109.5
H14A C14 H14C 109.5
H14B C14 H14C 109.5

loop_
_geom_bond_atom_site_label_1
_geom_bond_atom_site_label_2
_geom_bond_site_symmetry_2
_geom_bond_distance
_geom_bond_publ_flag
O1 C4 . 1.3730(16) ?
O1 C3 . 1.3766(17) ?
C1 C2 . 1.4911(18) ?
C1 C11 . 1.5460(18) ?
C1 H1A . .9700 ?
C1 H1B . .9700 ?
O1W H2W . .91(2) ?
O1W H1W . .85(3) ?
C2 C3 . 1.3724(19) ?
C2 C10 . 1.3799(19) ?
O2 C4 . 1.213(2) ?
O3 C10 . 1.3563(18) ?
O3 C11 . 1.4647(16) ?
C3 C7 . 1.400(2) ?
C4 C5 . 1.442(3) ?
O4 C12 . 1.4364(17) ?
O4 H4O . .87(2) ?
O5 C13 . 1.4236(19) ?
O5 H5O . .86(2) ?
C5 C6 . 1.341(3) ?
C5 H5 . .9300 ?
C6 C7 . 1.430(2) ?
C6 H6 . .9300 ?
C7 C8 . 1.406(2) ?
C8 C9 . 1.376(3) ?
C8 H8 . .9300 ?
C9 C10 . 1.385(2) ?
C9 H9 . .9300 ?
C11 C12 . 1.526(2) ?
C11 H11 . .9800 ?
C12 C14 . 1.5206(19) ?
C12 C13 . 1.5338(19) ?
C13 H13A . .9700 ?
C13 H13B . .9700 ?
C14 H14A . .9600 ?
C14 H14B . .9600 ?
C14 H14C . .9600 ?

loop_
_geom_hbond_atom_site_label_D
_geom_hbond_atom_site_label_H
_geom_hbond_atom_site_label_A
_geom_hbond_site_symmetry_A
_geom_hbond_distance_DH
_geom_hbond_distance_HA
_geom_hbond_distance_DA
_geom_hbond_angle_DHA
_geom_hbond_publ_flag
O1W H1W O4 . .85(3) 2.04(3) 2.8717(18) 165(3) yes
O1W H2W O2 2_646 .91(2) 1.87(2) 2.7686(18) 173(2) yes
O4 H4O O5 2_545 .87(2) 2.04(2) 2.8519(15) 156(2) yes
O5 H5O O1W 2_655 .86(2) 1.97(2) 2.8083(18) 165(3) yes

loop_
_geom_torsion_atom_site_label_1
_geom_torsion_atom_site_label_2
_geom_torsion_atom_site_label_3
_geom_torsion_atom_site_label_4
_geom_torsion
C11 C1 C2 C3 -177.66(16)
C11 C1 C2 C10 5.65(17)
C10 C2 C3 O1 178.47(13)
C1 C2 C3 O1 2.0(2)
C10 C2 C3 C7 -1.0(2)
C1 C2 C3 C7 -177.40(17)
C4 O1 C3 C2 -178.34(14)
C4 O1 C3 C7 1.1(2)
C3 O1 C4 O2 178.82(17)
C3 O1 C4 C5 -1.7(2)
O2 C4 C5 C6 -179.6(2)
O1 C4 C5 C6 1.0(3)
C4 C5 C6 C7 .4(3)
C2 C3 C7 C8 -.1(3)
O1 C3 C7 C8 -179.50(15)
C2 C3 C7 C6 179.76(15)
O1 C3 C7 C6 .4(2)
C5 C6 C7 C3 -1.1(3)
C5 C6 C7 C8 178.77(19)
C3 C7 C8 C9 .6(3)
C6 C7 C8 C9 -179.25(18)
C7 C8 C9 C10 .0(3)
C11 O3 C10 C2 -5.58(19)
C11 O3 C10 C9 175.27(17)
C3 C2 C10 O3 -177.56(13)
C1 C2 C10 O3 -.3(2)
C3 C2 C10 C9 1.6(2)
C1 C2 C10 C9 178.82(17)
C8 C9 C10 O3 177.95(17)
C8 C9 C10 C2 -1.1(3)
C10 O3 C11 C12 132.77(13)
C10 O3 C11 C1 8.90(16)
C2 C1 C11 O3 -8.62(15)
C2 C1 C11 C12 -129.19(13)
O3 C11 C12 O4 -60.54(14)
C1 C11 C12 O4 58.39(15)
O3 C11 C12 C14 -177.86(11)
C1 C11 C12 C14 -58.93(15)
O3 C11 C12 C13 58.54(15)
C1 C11 C12 C13 177.47(12)
O4 C12 C13 O5 -173.63(12)
C14 C12 C13 O5 -56.19(16)
C11 C12 C13 O5 65.93(16)

loop_
_cod_related_entry_id
_cod_related_entry_database
_cod_related_entry_code
1 ChemSpider 21182549
